data_7107185
loop_
_publ_author_name
'Fabrice Fabrice Pointillart'
'Svetlana Klementieva'
'Viacheslav Kuropatov'
'Yann Le Gal'
'Stephane Golhen'
'Olivier Cador'
'Vladimir Cherkasov'
'Lahcene Ouahab'

_publ_section_title
;
 A single molecule magnet behaviour in a D3h symmetry Dy(III) complex
 involving a quinone-tetrathiafulvalene-quinone bridge
;
_journal_name_full Chem.Commun.
_journal_page_first 714
_journal_paper_doi 10.1039/c1cc16314k
_journal_volume 48
_journal_year 2012
_chemical_formula_sum 'C81 H66 Cl6 Dy2 F18 O16 S10'
_chemical_formula_weight 2495.64
_chemical_name_systematic
;
?
;
_space_group_IT_number 15
_symmetry_space_group_name_Hall '-C 2yc'
_symmetry_space_group_name_H-M 'C 1 2/c 1'
_atom_sites_solution_hydrogens geom
_atom_sites_solution_primary direct
_atom_sites_solution_secondary difmap
_audit_creation_method SHELXL-97
_cell_angle_alpha 90.000(5)
_cell_angle_beta 114.895(6)
_cell_angle_gamma 90.000(5)
_cell_formula_units_Z 4
_cell_length_a 26.443(5)
_cell_length_b 22.306(4)
_cell_length_c 17.858(3)
_cell_measurement_temperature 150(2)
_cell_volume 9555(3)
_computing_structure_refinement 'SHELXL-97 (Sheldrick, 1997)'
_diffrn_ambient_temperature 293(2)
_diffrn_measured_fraction_theta_full 0.976
_diffrn_measured_fraction_theta_max 0.976
_diffrn_radiation_monochromator graphite
_diffrn_radiation_source 'fine-focus sealed tube'
_diffrn_radiation_type MoK\a
_diffrn_radiation_wavelength 0.71069
_diffrn_reflns_av_R_equivalents 0.0614
_diffrn_reflns_av_sigmaI/netI 0.0916
_diffrn_reflns_limit_h_max 21
_diffrn_reflns_limit_h_min -34
_diffrn_reflns_limit_k_max 28
_diffrn_reflns_limit_k_min -24
_diffrn_reflns_limit_l_max 22
_diffrn_reflns_limit_l_min -16
_diffrn_reflns_number 36392
_diffrn_reflns_theta_full 27.51
_diffrn_reflns_theta_max 27.51
_diffrn_reflns_theta_min 1.25
_exptl_absorpt_coefficient_mu 2.035
_exptl_crystal_density_diffrn 1.735
_exptl_crystal_density_method 'not measured'
_exptl_crystal_F_000 4944
_refine_diff_density_max 3.230
_refine_diff_density_min -1.862
_refine_diff_density_rms 0.411
_refine_ls_extinction_method none
_refine_ls_goodness_of_fit_ref 1.071
_refine_ls_hydrogen_treatment mixed
_refine_ls_matrix_type full
_refine_ls_number_parameters 600
_refine_ls_number_reflns 10736
_refine_ls_number_restraints 0
_refine_ls_restrained_S_all 1.071
_refine_ls_R_factor_all 0.1452
_refine_ls_R_factor_gt 0.0814
_refine_ls_shift/su_max 0.001
_refine_ls_shift/su_mean 0.000
_refine_ls_structure_factor_coef Fsqd
_refine_ls_weighting_details 'calc w=1/[\s^2^(Fo^2^)+(0.1562P)^2^+141.9522P] where P=(Fo^2^+2Fc^2^)/3'
_refine_ls_weighting_scheme calc
_refine_ls_wR_factor_gt 0.2294
_refine_ls_wR_factor_ref 0.2838
_reflns_number_gt 6438
_reflns_number_total 10736
_reflns_threshold_expression >2sigma(I)
_cod_data_source_file c1cc16314k.txt
_cod_data_source_block import-fpr448
_cod_original_cell_volume 9555(5)
_cod_database_code 7107185

loop_
_symmetry_equiv_pos_as_xyz
'x, y, z'
'-x, y, -z+1/2'
'x+1/2, y+1/2, z'
'-x+1/2, y+1/2, -z+1/2'
'-x, -y, -z'
'x, -y, z-1/2'
'-x+1/2, -y+1/2, -z'
'x+1/2, -y+1/2, z-1/2'

loop_
_atom_site_label
_atom_site_type_symbol
_atom_site_fract_x
_atom_site_fract_y
_atom_site_fract_z
_atom_site_U_iso_or_equiv
_atom_site_adp_type
_atom_site_occupancy
_atom_site_symmetry_multiplicity
_atom_site_calc_flag
_atom_site_refinement_flags
Dy1 Dy 0.75259(2) 0.06568(2) 0.70937(3) 0.02878(19) Uani 1 1 d .
S2 S 0.79905(12) -0.16869(12) 1.02042(16) 0.0314(6) Uani 1 1 d .
S1 S 0.70990(12) -0.21970(12) 0.87329(16) 0.0338(6) Uani 1 1 d .
S5 S 0.6481(2) 0.2523(2) 0.6222(3) 0.0783(13) Uani 1 1 d .
S3 S 0.8413(2) -0.12898(19) 0.6945(3) 0.0747(12) Uani 1 1 d .
O2 O 0.7980(3) 0.0120(3) 0.8444(4) 0.0304(16) Uani 1 1 d .
O1 O 0.7150(3) -0.0324(3) 0.7191(4) 0.0349(17) Uani 1 1 d .
O8 O 0.7222(3) 0.0335(3) 0.5741(4) 0.0366(18) Uani 1 1 d .
O7 O 0.7173(3) 0.1503(3) 0.6269(5) 0.0363(18) Uani 1 1 d .
Cl2 Cl 0.9546(3) 0.1177(3) 1.0180(5) 0.122(2) Uani 1 1 d .
S4 S 0.5421(2) 0.0634(3) 0.5674(4) 0.0977(18) Uani 1 1 d .
O4 O 0.8366(3) 0.1144(4) 0.7457(5) 0.0415(19) Uani 1 1 d .
O6 O 0.7471(3) 0.1234(4) 0.8142(5) 0.0416(19) Uani 1 1 d .
Cl1 Cl 0.9251(3) 0.2392(3) 1.0407(5) 0.127(2) Uani 1 1 d .
O5 O 0.6582(3) 0.0720(3) 0.6808(5) 0.0384(18) Uani 1 1 d .
O3 O 0.8168(4) -0.0054(4) 0.7064(5) 0.042(2) Uani 1 1 d .
C2 C 0.7845(4) -0.0400(5) 0.8547(6) 0.028(2) Uani 1 1 d .
C10 C 0.7160(5) -0.1264(5) 0.7774(6) 0.035(3) Uani 1 1 d .
C34 C 0.5861(4) 0.2226(5) 0.4673(7) 0.032(2) Uani 1 1 d .
H34 H 0.5721 0.2043 0.4156 0.038 Uiso 1 1 calc R
C8 C 0.7825(4) -0.1253(5) 0.9318(6) 0.028(2) Uani 1 1 d .
C4 C 0.8600(4) -0.0433(5) 1.0013(6) 0.030(2) Uani 1 1 d .
C1 C 0.7355(4) -0.0664(4) 0.7784(6) 0.028(2) Uani 1 1 d .
C3 C 0.8100(4) -0.0723(4) 0.9313(6) 0.023(2) Uani 1 1 d .
F7 F 0.7103(4) -0.0153(5) 0.4270(6) 0.081(3) Uani 1 1 d .
F9 F 0.6375(6) 0.0350(5) 0.3624(6) 0.125(5) Uani 1 1 d .
C38 C 0.6854(5) 0.0553(6) 0.5070(7) 0.039(3) Uani 1 1 d .
C9 C 0.7377(5) -0.1524(4) 0.8567(6) 0.030(2) Uani 1 1 d .
C20 C 0.8679(5) -0.0112(6) 0.7425(7) 0.040(3) Uani 1 1 d .
C19 C 0.8889(6) -0.0730(6) 0.7443(9) 0.052(4) Uani 1 1 d .
C22 C 0.8870(5) 0.0963(6) 0.7735(7) 0.043(3) Uani 1 1 d .
F8 F 0.6392(5) -0.0349(5) 0.4470(7) 0.092(3) Uani 1 1 d .
F1 F 0.9225(4) 0.1843(5) 0.8510(7) 0.097(4) Uani 1 1 d .
C30 C 0.7072(5) 0.1421(5) 0.8291(7) 0.040(3) Uani 1 1 d .
C21 C 0.9041(5) 0.0386(7) 0.7759(7) 0.048(3) Uani 1 1 d .
H21 H 0.9423 0.0311 0.8011 0.057 Uiso 1 1 calc R
C36 C 0.6756(4) 0.1541(5) 0.5570(7) 0.036(3) Uani 1 1 d .
C35 C 0.6379(5) 0.2062(6) 0.5446(9) 0.047(3) Uani 1 1 d .
F2 F 0.9813(3) 0.1302(5) 0.8277(8) 0.099(4) Uani 1 1 d .
C28 C 0.6283(5) 0.1013(6) 0.7067(8) 0.043(3) Uani 1 1 d .
C11 C 0.6737(7) -0.1558(6) 0.6973(8) 0.067(5) Uani 1 1 d .
C31 C 0.7232(6) 0.1757(6) 0.9079(8) 0.051(3) Uani 1 1 d .
C26 C 0.5242(7) 0.1323(10) 0.6664(13) 0.092(7) Uani 1 1 d .
H26 H 0.5284 0.1582 0.7095 0.111 Uiso 1 1 calc R
F5 F 0.7414(11) 0.2289(6) 0.9044(9) 0.198(11) Uani 1 1 d .
F3 F 0.9199(4) 0.1826(4) 0.7317(7) 0.086(3) Uani 1 1 d .
C7 C 0.8884(6) -0.0814(6) 1.0792(7) 0.047(3) Uani 1 1 d .
H7C H 0.9195 -0.0598 1.1189 0.071 Uiso 1 1 calc R
H7A H 0.9012 -0.1182 1.0655 0.071 Uiso 1 1 calc R
H7B H 0.8622 -0.0900 1.1021 0.071 Uiso 1 1 calc R
C39 C 0.6675(5) 0.0085(6) 0.4355(8) 0.049(3) Uani 1 1 d .
F6 F 0.7663(6) 0.1543(7) 0.9688(7) 0.153(7) Uani 1 1 d .
C5 C 0.9060(5) -0.0336(5) 0.9702(7) 0.039(3) Uani 1 1 d .
H5C H 0.9379 -0.0154 1.0131 0.059 Uiso 1 1 calc R
H5B H 0.8921 -0.0079 0.9227 0.059 Uiso 1 1 calc R
H5A H 0.9164 -0.0716 0.9556 0.059 Uiso 1 1 calc R
C24 C 0.4751(8) 0.0811(11) 0.5484(18) 0.119(10) Uani 1 1 d .
H24 H 0.4436 0.0665 0.5045 0.142 Uiso 1 1 calc R
C6 C 0.8430(6) 0.0172(5) 1.0277(8) 0.042(3) Uani 1 1 d .
H6C H 0.8750 0.0350 1.0710 0.063 Uiso 1 1 calc R
H6B H 0.8147 0.0100 1.0470 0.063 Uiso 1 1 calc R
H6A H 0.8287 0.0439 0.9812 0.063 Uiso 1 1 calc R
C23 C 0.9278(6) 0.1480(9) 0.7955(9) 0.065(4) Uani 1 1 d .
F4 F 0.6872(6) 0.1841(7) 0.9357(8) 0.133(5) Uani 1 1 d .
C37 C 0.6626(5) 0.1107(5) 0.4939(8) 0.046(3) Uani 1 1 d .
H37 H 0.6371 0.1208 0.4409 0.055 Uiso 1 1 calc R
C29 C 0.6514(6) 0.1352(6) 0.7828(8) 0.051(3) Uani 1 1 d .
H29 H 0.6270 0.1533 0.8011 0.061 Uiso 1 1 calc R
C27 C 0.5684(6) 0.1019(7) 0.6560(10) 0.061(4) Uani 1 1 d .
C12 C 0.6756(9) -0.1331(8) 0.6204(8) 0.095(8) Uani 1 1 d .
H12C H 0.6658 -0.0914 0.6137 0.143 Uiso 1 1 calc R
H12A H 0.6498 -0.1552 0.5739 0.143 Uiso 1 1 calc R
H12B H 0.7126 -0.1379 0.6237 0.143 Uiso 1 1 calc R
C18 C 0.9466(8) -0.0940(7) 0.7871(12) 0.075(6) Uani 1 1 d .
H18 H 0.9785 -0.0719 0.8179 0.090 Uiso 1 1 calc R
C14 C 0.6184(8) -0.143(2) 0.6919(15) 0.22(2) Uani 1 1 d .
H14C H 0.6119 -0.1005 0.6864 0.330 Uiso 1 1 calc R
H14B H 0.6158 -0.1569 0.7410 0.330 Uiso 1 1 calc R
H14A H 0.5910 -0.1630 0.6447 0.330 Uiso 1 1 calc R
C16 C 0.8900(10) -0.1811(10) 0.7212(14) 0.094(6) Uani 1 1 d .
H16 H 0.8827 -0.2210 0.7051 0.113 Uiso 1 1 calc R
C17 C 0.9417(10) -0.1597(8) 0.7689(15) 0.093(6) Uani 1 1 d .
H17 H 0.9726 -0.1848 0.7894 0.111 Uiso 1 1 calc R
C40 C 0.8984(10) 0.1665(11) 1.0059(18) 0.123(9) Uani 1 1 d .
H40A H 0.8722 0.1681 0.9483 0.148 Uiso 1 1 calc R
H40B H 0.8790 0.1516 1.0376 0.148 Uiso 1 1 calc R
C13 C 0.6882(12) -0.2236(9) 0.6931(12) 0.123(10) Uani 1 1 d .
H13C H 0.6889 -0.2441 0.7407 0.184 Uiso 1 1 calc R
H13A H 0.7240 -0.2267 0.6919 0.184 Uiso 1 1 calc R
H13B H 0.6604 -0.2413 0.6441 0.184 Uiso 1 1 calc R
C25 C 0.4747(9) 0.1171(13) 0.603(2) 0.133(10) Uani 1 1 d .
H25 H 0.4413 0.1329 0.5996 0.159 Uiso 1 1 calc R
C32 C 0.5937(11) 0.2925(9) 0.5705(19) 0.105(9) Uani 1 1 d .
H32 H 0.5843 0.3261 0.5930 0.126 Uiso 1 1 calc R
C15 C 0.7510(4) -0.2256(4) 0.9769(6) 0.028(2) Uani 1 1 d .
C33 C 0.5637(9) 0.2747(11) 0.4949(17) 0.104(8) Uani 1 1 d .
H33 H 0.5305 0.2935 0.4608 0.125 Uiso 1 1 calc R
Cl3 Cl 0.5108(5) 0.0709(10) 0.3337(10) 0.333(12) Uani 1 1 d .
C41 C 0.5000 0.022(2) 0.2500 0.30(5) Uani 1 2 d S
H41B H 0.4676 -0.0036 0.2380 0.354 Uiso 0.50 1 calc PR
H41A H 0.5324 -0.0036 0.2620 0.354 Uiso 0.50 1 calc PR

loop_
_atom_site_aniso_label
_atom_site_aniso_U_11
_atom_site_aniso_U_22
_atom_site_aniso_U_33
_atom_site_aniso_U_23
_atom_site_aniso_U_13
_atom_site_aniso_U_12
Dy1 0.0375(3) 0.0234(3) 0.0262(3) 0.0057(2) 0.0142(2) 0.0016(2)
S2 0.0468(16) 0.0242(12) 0.0241(12) 0.0079(10) 0.0159(12) -0.0036(11)
S1 0.0476(16) 0.0234(13) 0.0278(13) 0.0059(10) 0.0134(12) -0.0092(11)
S5 0.100(3) 0.054(2) 0.104(4) 0.026(2) 0.066(3) 0.025(2)
S3 0.101(3) 0.054(2) 0.076(3) 0.010(2) 0.044(3) 0.017(2)
O2 0.044(4) 0.023(4) 0.022(3) 0.002(3) 0.011(3) -0.010(3)
O1 0.043(4) 0.025(4) 0.029(4) 0.005(3) 0.008(3) -0.003(3)
O8 0.050(5) 0.034(4) 0.026(4) -0.001(3) 0.016(4) 0.006(4)
O7 0.047(5) 0.022(4) 0.039(4) 0.009(3) 0.017(4) -0.001(3)
Cl2 0.108(4) 0.090(4) 0.156(6) 0.015(4) 0.043(4) -0.013(3)
S4 0.053(2) 0.144(5) 0.082(3) -0.025(3) 0.013(2) -0.012(3)
O4 0.043(5) 0.038(5) 0.045(5) -0.002(4) 0.021(4) 0.000(4)
O6 0.051(5) 0.041(5) 0.036(4) 0.002(4) 0.021(4) 0.001(4)
Cl1 0.141(5) 0.112(5) 0.126(5) 0.024(4) 0.054(4) 0.023(4)
O5 0.039(4) 0.038(5) 0.043(5) 0.005(4) 0.021(4) 0.000(4)
O3 0.056(5) 0.036(4) 0.043(5) 0.005(4) 0.029(4) 0.011(4)
C2 0.038(6) 0.020(5) 0.025(5) 0.001(4) 0.014(5) 0.000(4)
C10 0.048(7) 0.037(6) 0.018(5) 0.004(4) 0.012(5) -0.009(5)
C34 0.021(5) 0.027(5) 0.035(6) 0.010(4) -0.001(4) 0.004(4)
C8 0.037(6) 0.024(5) 0.025(5) 0.003(4) 0.013(5) 0.001(4)
C4 0.036(6) 0.034(5) 0.015(5) 0.002(4) 0.006(4) -0.008(5)
C1 0.043(6) 0.024(5) 0.015(5) 0.007(4) 0.010(4) 0.002(4)
C3 0.035(5) 0.019(5) 0.019(4) 0.005(4) 0.015(4) 0.003(4)
F7 0.080(6) 0.086(7) 0.077(6) -0.047(5) 0.034(5) -0.022(5)
F9 0.198(14) 0.075(7) 0.040(5) 0.004(5) -0.011(7) 0.028(8)
C38 0.036(6) 0.055(8) 0.022(5) 0.013(5) 0.009(5) 0.000(5)
C9 0.041(6) 0.019(5) 0.032(6) 0.002(4) 0.017(5) -0.003(4)
C20 0.051(8) 0.052(7) 0.027(6) 0.010(5) 0.025(6) 0.011(6)
C19 0.060(8) 0.063(9) 0.052(8) 0.024(7) 0.043(7) 0.028(7)
C22 0.041(7) 0.061(8) 0.028(6) 0.003(6) 0.016(5) 0.001(6)
F8 0.107(8) 0.089(7) 0.094(7) -0.037(6) 0.056(6) -0.062(6)
F1 0.065(6) 0.133(10) 0.087(7) -0.059(7) 0.025(5) -0.020(6)
C30 0.050(7) 0.038(6) 0.036(6) 0.002(5) 0.022(6) 0.003(5)
C21 0.038(7) 0.074(9) 0.027(6) 0.011(6) 0.010(5) 0.006(7)
C36 0.032(6) 0.030(6) 0.041(6) 0.025(5) 0.012(5) 0.005(5)
C35 0.040(7) 0.042(7) 0.064(9) 0.019(6) 0.028(6) 0.010(5)
F2 0.032(4) 0.123(9) 0.124(9) -0.032(7) 0.016(5) -0.009(5)
C28 0.049(7) 0.038(7) 0.045(7) 0.001(6) 0.022(6) -0.011(6)
C11 0.097(12) 0.052(8) 0.024(6) 0.003(6) -0.003(7) -0.055(8)
C31 0.070(9) 0.046(8) 0.035(7) -0.011(6) 0.021(7) 0.010(7)
C26 0.042(9) 0.147(19) 0.088(13) -0.043(13) 0.027(9) -0.007(10)
F5 0.44(3) 0.079(9) 0.106(10) -0.048(8) 0.146(16) -0.109(14)
F3 0.080(6) 0.074(7) 0.105(8) -0.003(6) 0.040(6) -0.028(5)
C7 0.054(8) 0.049(7) 0.027(6) 0.008(5) 0.006(6) -0.016(6)
C39 0.040(7) 0.052(8) 0.037(7) -0.001(6) 0.000(6) -0.015(6)
F6 0.144(11) 0.190(15) 0.063(7) -0.058(8) -0.016(7) 0.091(11)
C5 0.046(7) 0.037(6) 0.033(6) 0.010(5) 0.015(5) 0.005(5)
C24 0.055(11) 0.118(18) 0.15(2) -0.060(17) 0.013(13) -0.007(11)
C6 0.058(8) 0.030(6) 0.038(6) -0.009(5) 0.020(6) -0.009(5)
C23 0.041(8) 0.109(14) 0.043(8) -0.023(9) 0.017(7) 0.000(8)
F4 0.135(10) 0.194(15) 0.100(9) -0.070(10) 0.079(8) -0.012(10)
C37 0.048(7) 0.037(7) 0.038(7) 0.009(5) 0.004(6) 0.002(6)
C29 0.052(8) 0.061(9) 0.049(8) -0.001(7) 0.031(7) -0.002(7)
C27 0.057(9) 0.062(10) 0.066(10) -0.008(8) 0.029(8) 0.000(7)
C12 0.155(18) 0.074(11) 0.017(6) -0.004(7) -0.004(9) -0.057(12)
C18 0.098(12) 0.062(10) 0.107(13) 0.052(10) 0.083(12) 0.048(9)
C14 0.035(10) 0.51(7) 0.099(18) -0.15(3) 0.010(11) -0.05(2)
C16 0.119(18) 0.078(14) 0.104(16) 0.012(12) 0.066(15) 0.033(13)
C17 0.106(16) 0.064(11) 0.129(18) 0.017(12) 0.070(15) 0.052(11)
C40 0.110(18) 0.113(19) 0.15(2) 0.010(17) 0.054(17) -0.023(15)
C13 0.20(3) 0.066(12) 0.059(11) -0.033(10) 0.013(14) -0.022(14)
C25 0.058(13) 0.15(2) 0.19(3) -0.05(2) 0.058(16) 0.013(13)
C32 0.134(19) 0.061(12) 0.18(2) 0.060(15) 0.13(2) 0.053(13)
C15 0.039(6) 0.024(5) 0.020(5) 0.006(4) 0.012(4) -0.003(4)
C33 0.080(14) 0.111(18) 0.126(19) 0.069(17) 0.048(14) 0.049(13)
Cl3 0.142(9) 0.63(4) 0.236(14) -0.097(17) 0.085(10) 0.067(14)
C41 0.20(5) 0.13(4) 0.28(8) 0.000 -0.16(5) 0.000

loop_
_atom_type_symbol
_atom_type_description
_atom_type_scat_dispersion_real
_atom_type_scat_dispersion_imag
_atom_type_scat_source
C C 0.0033 0.0016 'International Tables Vol C Tables 4.2.6.8 and 6.1.1.4'
H H 0.0000 0.0000 'International Tables Vol C Tables 4.2.6.8 and 6.1.1.4'
O O 0.0106 0.0060 'International Tables Vol C Tables 4.2.6.8 and 6.1.1.4'
F F 0.0171 0.0103 'International Tables Vol C Tables 4.2.6.8 and 6.1.1.4'
S S 0.1246 0.1234 'International Tables Vol C Tables 4.2.6.8 and 6.1.1.4'
Dy Dy -0.1892 4.4098 'International Tables Vol C Tables 4.2.6.8 and 6.1.1.4'
Cl Cl 0.1484 0.1585 'International Tables Vol C Tables 4.2.6.8 and 6.1.1.4'

loop_
_geom_angle_atom_site_label_1
_geom_angle_atom_site_label_2
_geom_angle_atom_site_label_3
_geom_angle
_geom_angle_site_symmetry_1
_geom_angle_site_symmetry_3
O4 Dy1 O8 108.0(3) . .
O4 Dy1 O6 83.8(3) . .
O8 Dy1 O6 154.1(3) . .
O4 Dy1 O5 148.0(3) . .
O8 Dy1 O5 85.5(3) . .
O6 Dy1 O5 73.7(3) . .
O4 Dy1 O7 83.0(3) . .
O8 Dy1 O7 73.8(3) . .
O6 Dy1 O7 85.2(3) . .
O5 Dy1 O7 72.9(3) . .
O4 Dy1 O3 72.8(3) . .
O8 Dy1 O3 72.7(3) . .
O6 Dy1 O3 133.2(3) . .
O5 Dy1 O3 139.1(3) . .
O7 Dy1 O3 129.4(3) . .
O4 Dy1 O1 140.9(3) . .
O8 Dy1 O1 79.9(3) . .
O6 Dy1 O1 105.8(3) . .
O5 Dy1 O1 68.8(3) . .
O7 Dy1 O1 134.7(3) . .
O3 Dy1 O1 73.5(3) . .
O4 Dy1 O2 86.6(3) . .
O8 Dy1 O2 132.3(3) . .
O6 Dy1 O2 69.9(3) . .
O5 Dy1 O2 106.0(3) . .
O7 Dy1 O2 153.9(3) . .
O3 Dy1 O2 68.8(3) . .
O1 Dy1 O2 63.0(2) . .
C15 S2 C8 98.2(5) . .
C15 S1 C9 97.4(5) . .
C32 S5 C35 94.3(12) . .
C16 S3 C19 92.8(10) . .
C2 O2 Dy1 122.4(6) . .
C1 O1 Dy1 124.7(7) . .
C38 O8 Dy1 130.6(7) . .
C36 O7 Dy1 128.6(7) . .
C27 S4 C24 93.0(10) . .
C22 O4 Dy1 133.2(8) . .
C30 O6 Dy1 133.9(8) . .
C28 O5 Dy1 137.2(8) . .
C20 O3 Dy1 134.8(8) . .
O2 C2 C3 123.8(9) . .
O2 C2 C1 114.1(8) . .
C3 C2 C1 122.0(9) . .
C9 C10 C1 112.3(9) . .
C9 C10 C11 125.9(10) . .
C1 C10 C11 121.7(9) . .
C33 C34 C35 102.6(13) . .
C3 C8 C9 123.8(9) . .
C3 C8 S2 123.1(8) . .
C9 C8 S2 113.0(7) . .
C3 C4 C7 115.7(9) . .
C3 C4 C5 107.8(8) . .
C7 C4 C5 104.1(9) . .
C3 C4 C6 110.7(9) . .
C7 C4 C6 107.4(9) . .
C5 C4 C6 111.0(9) . .
O1 C1 C10 122.7(10) . .
O1 C1 C2 115.3(9) . .
C10 C1 C2 122.0(8) . .
C8 C3 C2 113.4(9) . .
C8 C3 C4 128.9(9) . .
C2 C3 C4 117.6(8) . .
O8 C38 C37 128.2(12) . .
O8 C38 C39 111.1(10) . .
C37 C38 C39 120.7(10) . .
C10 C9 C8 124.7(9) . .
C10 C9 S1 120.0(8) . .
C8 C9 S1 115.2(7) . .
O3 C20 C21 122.1(12) . .
O3 C20 C19 115.3(12) . .
C21 C20 C19 122.5(12) . .
C18 C19 C20 127.3(15) . .
C18 C19 S3 114.2(12) . .
C20 C19 S3 118.4(10) . .
O4 C22 C21 126.2(12) . .
O4 C22 C23 112.0(12) . .
C21 C22 C23 121.5(12) . .
O6 C30 C29 128.5(12) . .
O6 C30 C31 115.8(11) . .
C29 C30 C31 115.7(12) . .
C22 C21 C20 124.7(12) . .
O7 C36 C37 123.7(10) . .
O7 C36 C35 116.5(11) . .
C37 C36 C35 119.6(11) . .
C36 C35 C34 127.7(12) . .
C36 C35 S5 120.0(10) . .
C34 C35 S5 112.2(9) . .
O5 C28 C29 122.4(12) . .
O5 C28 C27 117.7(12) . .
C29 C28 C27 119.9(12) . .
C14 C11 C12 107(2) . .
C14 C11 C10 107.0(15) . .
C12 C11 C10 114.8(11) . .
C14 C11 C13 116(2) . .
C12 C11 C13 100.5(16) . .
C10 C11 C13 111.0(13) . .
F4 C31 F6 105.6(14) . .
F4 C31 F5 103.9(15) . .
F6 C31 F5 99.6(17) . .
F4 C31 C30 119.1(13) . .
F6 C31 C30 114.1(11) . .
F5 C31 C30 112.3(12) . .
C25 C26 C27 108.9(18) . .
F8 C39 F7 107.4(13) . .
F8 C39 F9 109.9(12) . .
F7 C39 F9 104.5(13) . .
F8 C39 C38 111.5(12) . .
F7 C39 C38 112.7(10) . .
F9 C39 C38 110.5(11) . .
C25 C24 S4 109.9(17) . .
F3 C23 F1 105.0(16) . .
F3 C23 F2 107.4(14) . .
F1 C23 F2 106.4(12) . .
F3 C23 C22 112.6(11) . .
F1 C23 C22 111.7(13) . .
F2 C23 C22 113.2(15) . .
C38 C37 C36 123.2(11) . .
C30 C29 C28 123.4(12) . .
C26 C27 C28 131.1(15) . .
C26 C27 S4 109.3(12) . .
C28 C27 S4 119.6(11) . .
C19 C18 C17 102.9(17) . .
C17 C16 S3 113.0(17) . .
C16 C17 C18 117.0(17) . .
Cl1 C40 Cl2 109.2(13) . .
C24 C25 C26 118.7(19) . .
C33 C32 S5 115.3(18) . .
C15 C15 S1 122.7(11) 7_647 .
C15 C15 S2 121.0(10) 7_647 .
S1 C15 S2 116.2(6) . .
C32 C33 C34 115.4(17) . .
Cl3 C41 Cl3 104(3) . 2_655

loop_
_geom_bond_atom_site_label_1
_geom_bond_atom_site_label_2
_geom_bond_distance
_geom_bond_site_symmetry_2
Dy1 O4 2.307(8) .
Dy1 O8 2.316(7) .
Dy1 O6 2.326(8) .
Dy1 O5 2.331(8) .
Dy1 O7 2.334(7) .
Dy1 O3 2.341(8) .
Dy1 O1 2.440(7) .
Dy1 O2 2.501(7) .
S2 C15 1.731(11) .
S2 C8 1.746(10) .
S1 C15 1.711(10) .
S1 C9 1.751(10) .
S5 C32 1.62(2) .
S5 C35 1.654(16) .
S3 C16 1.65(2) .
S3 C19 1.729(17) .
O2 C2 1.248(12) .
O1 C1 1.227(11) .
O8 C38 1.280(13) .
O7 C36 1.274(13) .
Cl2 C40 1.78(3) .
S4 C27 1.672(16) .
S4 C24 1.70(2) .
O4 C22 1.277(15) .
O6 C30 1.262(14) .
Cl1 C40 1.77(3) .
O5 C28 1.256(15) .
O3 C20 1.234(15) .
C2 C3 1.437(13) .
C2 C1 1.548(14) .
C10 C9 1.409(14) .
C10 C1 1.433(14) .
C10 C11 1.543(15) .
C34 C33 1.48(3) .
C34 C35 1.525(16) .
C8 C3 1.390(14) .
C8 C9 1.494(15) .
C4 C3 1.529(14) .
C4 C7 1.531(15) .
C4 C5 1.549(16) .
C4 C6 1.557(16) .
F7 C39 1.314(17) .
F9 C39 1.346(16) .
C38 C37 1.351(17) .
C38 C39 1.562(18) .
C20 C21 1.425(19) .
C20 C19 1.481(17) .
C19 C18 1.47(2) .
C22 C21 1.36(2) .
C22 C23 1.51(2) .
F8 C39 1.290(16) .
F1 C23 1.333(17) .
C30 C29 1.362(18) .
C30 C31 1.490(17) .
C36 C37 1.412(18) .
C36 C35 1.486(16) .
F2 C23 1.343(17) .
C28 C29 1.448(18) .
C28 C27 1.46(2) .
C11 C14 1.45(3) .
C11 C12 1.48(2) .
C11 C13 1.57(3) .
C31 F4 1.259(18) .
C31 F6 1.290(17) .
C31 F5 1.291(18) .
C26 C25 1.37(3) .
C26 C27 1.43(2) .
F3 C23 1.32(2) .
C24 C25 1.27(3) .
C18 C17 1.49(3) .
C16 C17 1.36(3) .
C32 C33 1.31(3) .
C15 C15 1.382(19) 7_647
Cl3 C41 1.78(3) .
C41 Cl3 1.78(3) 2_655
